data_2210107
loop_
_publ_author_name
'Gainsford, Graeme J.'
'Kemmitt, Tim'

_publ_section_title
;
 Redetermination of trimethylammonium iodide at 93 K
;
_journal_coeditor_code BT2152
_journal_issue 9
_journal_name_full 'Acta Crystallographica Section E'
_journal_page_first o3723
_journal_page_last o3724
_journal_paper_doi 10.1107/S1600536806030261
_journal_volume 62
_journal_year 2006
_chemical_formula_iupac 'C3 H10 N +, I -'
_chemical_formula_moiety 'C3 H10 N +, I -'
_chemical_formula_sum 'C3 H10 I N'
_chemical_formula_weight 187.02
_chemical_name_systematic
;
trimethylammonium iodide
;
_space_group_IT_number 11
_symmetry_cell_setting monoclinic
_symmetry_space_group_name_Hall '-P 2yb'
_symmetry_space_group_name_H-M 'P 1 21/m 1'
_atom_sites_solution_hydrogens geom
_atom_sites_solution_primary direct
_atom_sites_solution_secondary difmap
_audit_creation_method SHELXL-97
_cell_angle_alpha 90.00
_cell_angle_beta 103.8010(10)
_cell_angle_gamma 90.00
_cell_formula_units_Z 2
_cell_length_a 5.5309(7)
_cell_length_b 8.2737(10)
_cell_length_c 7.1000(9)
_cell_measurement_reflns_used 1695
_cell_measurement_temperature 93(2)
_cell_measurement_theta_max 28.03
_cell_measurement_theta_min 2.46
_cell_volume 315.52(7)
_computing_cell_refinement SMART
_computing_data_collection 'SMART (Siemens, 2001)'
_computing_data_reduction 'SAINT (Siemens, 2001) and SADABS (Sheldrick, 1996)'
_computing_molecular_graphics 'ORTEP-3  (Farrugia, 1997)'
_computing_structure_refinement 'SHELXL97 (Sheldrick, 1997)'
_computing_structure_solution 'SHELXS97 (Sheldrick, 1997)'
_diffrn_ambient_temperature 93(2)
_diffrn_detector_area_resol_mean 8.192
_diffrn_measured_fraction_theta_full 0.904
_diffrn_measured_fraction_theta_max 0.904
_diffrn_measurement_device_type 'Bruker SMART CCD area-detector'
_diffrn_measurement_method '\f and \w'
_diffrn_radiation_monochromator graphite
_diffrn_radiation_source 'fine-focus sealed tube'
_diffrn_radiation_type MoK\a
_diffrn_radiation_wavelength 0.71073
_diffrn_reflns_av_R_equivalents 0.0110
_diffrn_reflns_av_sigmaI/netI 0.0132
_diffrn_reflns_limit_h_max 7
_diffrn_reflns_limit_h_min -6
_diffrn_reflns_limit_k_max 10
_diffrn_reflns_limit_k_min -10
_diffrn_reflns_limit_l_max 9
_diffrn_reflns_limit_l_min -5
_diffrn_reflns_number 1741
_diffrn_reflns_theta_full 27.94
_diffrn_reflns_theta_max 27.94
_diffrn_reflns_theta_min 2.95
_diffrn_standards_decay_% 0
_diffrn_standards_number 0
_exptl_absorpt_coefficient_mu 4.938
_exptl_absorpt_correction_T_max 0.454
_exptl_absorpt_correction_T_min 0.304
_exptl_absorpt_correction_type multi-scan
_exptl_absorpt_process_details '(Blessing, 1995)'
_exptl_crystal_colour colourless
_exptl_crystal_density_diffrn 1.969
_exptl_crystal_density_method 'not measured'
_exptl_crystal_description block
_exptl_crystal_F_000 176
_exptl_crystal_size_max 0.37
_exptl_crystal_size_mid 0.18
_exptl_crystal_size_min 0.16
_refine_diff_density_max 0.340
_refine_diff_density_min -0.248
_refine_ls_extinction_coef 0.045(2)
_refine_ls_extinction_expression Fc^*^=kFc[1+0.001xFc^2^\l^3^/sin(2\q)]^-1/4^
_refine_ls_extinction_method SHELXL97
_refine_ls_goodness_of_fit_ref 1.227
_refine_ls_hydrogen_treatment refall
_refine_ls_matrix_type full
_refine_ls_number_parameters 51
_refine_ls_number_reflns 735
_refine_ls_number_restraints 0
_refine_ls_restrained_S_all 1.227
_refine_ls_R_factor_all 0.0099
_refine_ls_R_factor_gt 0.0098
_refine_ls_shift/su_max 0.001
_refine_ls_shift/su_mean 0.000
_refine_ls_structure_factor_coef Fsqd
_refine_ls_weighting_details 'calc w=1/[\s^2^(Fo^2^)+(0.0077P)^2^+0.1167P] where P=(Fo^2^+2Fc^2^)/3'
_refine_ls_weighting_scheme calc
_refine_ls_wR_factor_gt 0.0236
_refine_ls_wR_factor_ref 0.0237
_reflns_number_gt 730
_reflns_number_total 735
_reflns_threshold_expression I>2\s(I)
_cod_data_source_file bt2152.cif
_cod_data_source_block I
_cod_depositor_comments
;
The following automatic conversions were performed:
'_geom_bond_publ_flag' value 'Y' changed to 'y' according to
'/home/saulius/struct/CIF-dictionaries/cif_core.dic' dictionary named
'cif_core.dic' version 2.4.1 from 2010-06-29 (4
times).

'_geom_angle_publ_flag' value 'Y' changed to 'y' according to
'/home/saulius/struct/CIF-dictionaries/cif_core.dic' dictionary named
'cif_core.dic' version 2.4.1 from 2010-06-29 (3 times).

Automatic conversion script
Id: cif_fix_enum 1527 2010-12-29 10:47:43Z saulius 

The following automatic conversions were performed:

'_geom_bond_publ_flag' value 'Y' changed to 'y' according to
/home/saulius/struct/CIF-dictionaries/cif_core.dic dictionary named
'cif_core.dic' version 2.4.1 from 2010-06-29 (4
times).

'_geom_angle_publ_flag' value 'Y' changed to 'y' according
to /home/saulius/struct/CIF-dictionaries/cif_core.dic dictionary
named 'cif_core.dic' version 2.4.1 from 2010-06-29 (3 times).

Automatic conversion script
Id: cif_fix_values 1715 2011-07-08 13:25:40Z adriana 
;
_cod_original_sg_symbol_H-M 'P 21/m'
_cod_original_formula_sum 'C3 H10 I1 N1'
_cod_database_code 2210107
_cod_database_fobs_code 2210107

loop_
_symmetry_equiv_pos_as_xyz
'x, y, z'
'-x, y+1/2, -z'
'-x, -y, -z'
'x, -y-1/2, z'

loop_
_atom_site_type_symbol
_atom_site_label
_atom_site_fract_x
_atom_site_fract_y
_atom_site_fract_z
_atom_site_U_iso_or_equiv
_atom_site_adp_type
_atom_site_calc_flag
_atom_site_refinement_flags
_atom_site_occupancy
I I1 0.03818(2) 0.2500 0.203342(18) 0.01281(8) Uani d S 1
N N1 0.5629(3) 0.2500 0.7777(3) 0.0133(3) Uani d S 1
C C1 0.7161(4) 0.2500 0.6300(3) 0.0183(4) Uani d S 1
C C2 0.4065(3) 0.10057(18) 0.7625(2) 0.0163(3) Uani d . 1
H H1 0.607(5) 0.2500 0.507(4) 0.015(6) Uiso d S 1
H H2 0.815(4) 0.155(2) 0.647(3) 0.022(5) Uiso d . 1
H H3 0.662(6) 0.2500 0.882(5) 0.022(7) Uiso d S 1
H H4 0.298(3) 0.100(2) 0.639(3) 0.015(4) Uiso d . 1
H H5 0.310(3) 0.105(2) 0.863(3) 0.016(5) Uiso d . 1
H H6 0.521(4) 0.006(3) 0.779(3) 0.021(5) Uiso d . 1

loop_
_atom_site_aniso_label
_atom_site_aniso_U_11
_atom_site_aniso_U_22
_atom_site_aniso_U_33
_atom_site_aniso_U_12
_atom_site_aniso_U_13
_atom_site_aniso_U_23
I1 0.01116(10) 0.01505(10) 0.01131(10) 0.000 0.00088(5) 0.000
N1 0.0097(8) 0.0177(9) 0.0112(9) 0.000 0.0002(7) 0.000
C1 0.0143(10) 0.0242(11) 0.0180(11) 0.000 0.0069(9) 0.000
C2 0.0158(7) 0.0148(7) 0.0177(7) -0.0007(6) 0.0027(6) 0.0013(6)

loop_
_atom_type_symbol
_atom_type_description
_atom_type_scat_dispersion_real
_atom_type_scat_dispersion_imag
_atom_type_scat_source
C C 0.0033 0.0016 'International Tables Vol C Tables 4.2.6.8 and 6.1.1.4'
H H 0.0000 0.0000 'International Tables Vol C Tables 4.2.6.8 and 6.1.1.4'
N N 0.0061 0.0033 'International Tables Vol C Tables 4.2.6.8 and 6.1.1.4'
I I -0.4742 1.8119 'International Tables Vol C Tables 4.2.6.8 and 6.1.1.4'

loop_
_geom_angle_atom_site_label_1
_geom_angle_atom_site_label_2
_geom_angle_atom_site_label_3
_geom_angle_site_symmetry_1
_geom_angle_site_symmetry_3
_geom_angle
_geom_angle_publ_flag
C1 N1 C2 . . 111.26(11) y
C1 N1 C2 . 4_565 111.26(11) ?
C2 N1 C2 . 4_565 111.27(17) ?
C1 N1 H3 . . 105(2) y
C2 N1 H3 . . 108.7(11) y
C2 N1 H3 4_565 . 108.7(11) ?
N1 C1 H1 . . 107.9(17) ?
N1 C1 H2 . . 108.4(13) ?
H1 C1 H2 . . 110.2(15) ?
N1 C2 H4 . . 107.6(11) ?
N1 C2 H5 . . 108.5(11) ?
H4 C2 H5 . . 110.0(16) ?
N1 C2 H6 . . 107.6(12) ?
H4 C2 H6 . . 110.5(16) ?
H5 C2 H6 . . 112.3(16) ?

loop_
_geom_bond_atom_site_label_1
_geom_bond_atom_site_label_2
_geom_bond_site_symmetry_2
_geom_bond_distance
_geom_bond_publ_flag
N1 C1 . 1.498(3) y
N1 C2 . 1.4977(18) y
N1 C2 4_565 1.4977(18) ?
N1 H3 . 0.81(3) y
C1 H1 . 0.94(3) y
C1 H2 . 0.95(2) ?
C2 H4 . 0.94(2) ?
C2 H5 . 0.99(2) ?
C2 H6 . 1.00(2) ?

loop_
_geom_hbond_atom_site_label_D
_geom_hbond_atom_site_label_H
_geom_hbond_atom_site_label_A
_geom_hbond_site_symmetry_A
_geom_hbond_distance_DH
_geom_hbond_distance_HA
_geom_hbond_distance_DA
_geom_hbond_angle_DHA
N1 H3 I1 1_656 0.81(3) 2.70(3) 3.500(2) 173(3)
